data_1571286
loop_
_publ_author_name
'Timmann, Sven'
'Wu, Tun-Hui'
'Golz, Christopher'
'Alcarazo, Manuel'

_publ_section_title
;
 Reactivity of &#x3b1;-diazo sulfonium salts: rhodium-catalysed ring
 expansion of indenes to naphthalenes.
;
_journal_issue 16
_journal_name_full 'Chemical science'
_journal_page_first 5938
_journal_page_last 5943
_journal_paper_doi 10.1039/d4sc01138d
_journal_volume 15
_journal_year 2024
_chemical_formula_moiety 'C23 H25 O2 S, B F4'
_chemical_formula_sum 'C23 H25 B F4 O2 S'
_chemical_formula_weight 452.30
_space_group_crystal_system triclinic
_space_group_IT_number 2
_space_group_name_Hall '-P 1'
_space_group_name_H-M_alt 'P -1'
_atom_sites_solution_hydrogens geom
_atom_sites_solution_primary dual
_audit_creation_date 2024-02-08
_audit_creation_method
;FinalCif V133 by Daniel Kratzert, Freiburg 2024, 
https://dkratzert.de/finalcif.html
;
_audit_update_record
;
2024-02-14 deposited with the CCDC.	2024-03-12 downloaded from the CCDC.
;
_cell_angle_alpha 75.560(3)
_cell_angle_beta 84.910(4)
_cell_angle_gamma 85.280(5)
_cell_formula_units_Z 2
_cell_length_a 7.4771(6)
_cell_length_b 9.2628(8)
_cell_length_c 15.6995(14)
_cell_measurement_reflns_used 1824
_cell_measurement_temperature 100.00
_cell_measurement_theta_max 25.34
_cell_measurement_theta_min 2.69
_cell_volume 1046.79(16)
_computing_cell_refinement 'SAINT V8.40B (?, 2016)'
_computing_data_collection 'Bruker BIS 8.5.1.2 Release/2023-09-07 and APEX5 2023.9-2'
_computing_data_reduction 'SAINT V8.40B (?, 2016)'
_computing_molecular_graphics 'Olex2 1.5 (Dolomanov et al., 2009)'
_computing_publication_material 'Olex2 1.5 (Dolomanov et al., 2009)'
_computing_structure_refinement 'XL  (Sheldrick, 2008)'
_computing_structure_solution 'XT  (Sheldrick, 2015)'
_diffrn_ambient_environment N~2~
_diffrn_ambient_temperature 100.00
_diffrn_detector CPAD
_diffrn_detector_area_resol_mean 7.41
_diffrn_detector_type 'Bruker PHOTON III'
_diffrn_measured_fraction_theta_full 0.996
_diffrn_measured_fraction_theta_max 0.992
_diffrn_measurement_device 'four-circle diffractometer'
_diffrn_measurement_device_type 'Bruker D8 VENTURE dual wavelength Mo/Ag'
_diffrn_measurement_method '\w and \f scans'
_diffrn_measurement_specimen_support 'MiTeGen micromount'
_diffrn_radiation_monochromator 'mirror optics'
_diffrn_radiation_probe x-ray
_diffrn_radiation_type MoK\a
_diffrn_radiation_wavelength 0.71073
_diffrn_reflns_av_R_equivalents 0.0557
_diffrn_reflns_av_unetI/netI 0.0353
_diffrn_reflns_Laue_measured_fraction_full 0.996
_diffrn_reflns_Laue_measured_fraction_max 0.992
_diffrn_reflns_limit_h_max 10
_diffrn_reflns_limit_h_min -9
_diffrn_reflns_limit_k_max 12
_diffrn_reflns_limit_k_min -12
_diffrn_reflns_limit_l_max 21
_diffrn_reflns_limit_l_min -21
_diffrn_reflns_number 10696
_diffrn_reflns_point_group_measured_fraction_full 0.996
_diffrn_reflns_point_group_measured_fraction_max 0.992
_diffrn_reflns_theta_full 25.242
_diffrn_reflns_theta_max 29.607
_diffrn_reflns_theta_min 2.275
_diffrn_source 'microfocus sealed X-ray tube'
_diffrn_source_current 1.4
_diffrn_source_power 0.07
_diffrn_source_type 'Incoatec I\ms'
_diffrn_source_voltage 50.0
_diffrn_standards_number 0
_exptl_absorpt_coefficient_mu 0.208
_exptl_absorpt_correction_T_max 0.735311
_exptl_absorpt_correction_T_min 0.603714
_exptl_absorpt_correction_type multi-scan
_exptl_absorpt_process_details
;
 TWINABS-2012/1 (Bruker,2012) was used for absorption correction.
 
For component 1:
 wR2(int) was 0.1574 before and 0.0629 after correction.
 The Ratio of minimum to maximum transmission is 0.82.

Final HKLF 4 output contains 112095 reflections, Rint = 0.0557
 (49988 with I > 3sig(I), Rint = 0.0489)
;
_exptl_crystal_colour colourless
_exptl_crystal_colour_primary colourless
_exptl_crystal_density_diffrn 1.435
_exptl_crystal_description plate
_exptl_crystal_F_000 472
_exptl_crystal_recrystallization_method 'from dichloromethane and diethylether by vapor diffusion method.'
_exptl_crystal_size_max 0.634
_exptl_crystal_size_mid 0.367
_exptl_crystal_size_min 0.098
_refine_diff_density_max 0.343
_refine_diff_density_min -0.425
_refine_diff_density_rms 0.061
_refine_ls_extinction_method none
_refine_ls_goodness_of_fit_ref 1.058
_refine_ls_hydrogen_treatment constr
_refine_ls_matrix_type full
_refine_ls_number_parameters 320
_refine_ls_number_reflns 10696
_refine_ls_number_restraints 64
_refine_ls_restrained_S_all 1.059
_refine_ls_R_factor_all 0.0447
_refine_ls_R_factor_gt 0.0394
_refine_ls_shift/su_max 0.001
_refine_ls_shift/su_mean 0.000
_refine_ls_structure_factor_coef Fsqd
_refine_ls_weighting_details 'w=1/[\s^2^(Fo^2^)+(0.0483P)^2^+0.4043P] where P=(Fo^2^+2Fc^2^)/3'
_refine_ls_weighting_scheme calc
_refine_ls_wR_factor_gt 0.1007
_refine_ls_wR_factor_ref 0.1053
_reflns_Friedel_coverage 0.000
_reflns_number_gt 9586
_reflns_number_total 10696
_reflns_threshold_expression 'I > 2\s(I)'
_cod_data_source_file d4sc01138d2.cif
_cod_data_source_block mo_2229_cg_0m_4
_cod_depositor_comments 'Adding full bibliography for 1571276--1571290.cif.'
_cod_database_code 1571286
_olex2_refinement_description
;
1. Twinned data refinement
 Scales: 0.860(2)
 0.122(2) 0.0183(14)
2. Fixed Uiso
 At 1.2 times of:
  All C(H) groups, All C(H,H) groups
 At 1.5 times of:
  All C(H,H,H) groups
3. Restrained distances
 F1A-B1 \\sim F1B-B1
 with sigma of 0.02
 F2A-B1 \\sim F2B-B1
 with sigma of 0.02
 F3A-B1 \\sim F3B-B1
 with sigma of 0.02
 F4A-B1 \\sim F4B-B1
 with sigma of 0.02
4. Rigid body (RIGU) restrains
 B1, F3B, F1B, F4B, F2B
 with sigma for 1-2 distances of 0.01 and sigma for 1-3 distances of 0.02
 F1A, F2A, F3A, F4A, B1
 with sigma for 1-2 distances of 0.01 and sigma for 1-3 distances of 0.02
5. Others
 Sof(F3B)=Sof(F1B)=Sof(F4B)=Sof(F2B)=1-FVAR(1)
 Sof(F1A)=Sof(F2A)=Sof(F3A)=Sof(F4A)=FVAR(1)
6.a Ternary CH refined with riding coordinates:
 C2(H2), C3(H3)
6.b Secondary CH2 refined with riding coordinates:
 C4(H4A,H4B), C5(H5A,H5B), C6(H6A,H6B), C7(H7A,H7B), C8(H8A,H8B), C10(H10A,H10B)
6.c Aromatic/amide H refined with riding coordinates:
 C16(H16), C17(H17), C18(H18), C19(H19), C20(H20), C21(H21), C22(H22), C23(H23)
6.d Idealised Me refined as rotating group:
 C11(H11A,H11B,H11C)
;
_olex2_submission_special_instructions 'No special instructions were received'
_shelx_shelxl_version_number 2018/3
_shelx_space_group_comment
;
The symmetry employed for this shelxl refinement is uniquely defined
by the following loop, which should always be used as a source of
symmetry information in preference to the above space-group names.
They are only intended as comments.
;
_shelx_estimated_absorpt_t_min 0.879
_shelx_estimated_absorpt_t_max 0.980
_diffrn_measurement_ambient_temperature_device_make 'Oxford Cryostream 800'

loop_
_space_group_symop_operation_xyz
'x, y, z'
'-x, -y, -z'

loop_
_atom_site_label
_atom_site_type_symbol
_atom_site_fract_x
_atom_site_fract_y
_atom_site_fract_z
_atom_site_U_iso_or_equiv
_atom_site_adp_type
_atom_site_occupancy
_atom_site_site_symmetry_order
_atom_site_calc_flag
_atom_site_refinement_flags_posn
_atom_site_refinement_flags_adp
_atom_site_refinement_flags_occupancy
_atom_site_disorder_assembly
_atom_site_disorder_group
S1 S 0.28802(4) 0.78796(3) 0.68975(2) 0.01593(8) Uani 1 1 d . . . . .
O1 O 0.48100(12) 0.41377(10) 0.84650(5) 0.02037(19) Uani 1 1 d . . . . .
O2 O 0.58488(12) 0.54399(10) 0.71265(5) 0.02023(18) Uani 1 1 d . . . . .
C1 C 0.31481(16) 0.63196(12) 0.78203(7) 0.0155(2) Uani 1 1 d . . . . .
C2 C 0.14130(16) 0.57192(13) 0.83386(7) 0.0169(2) Uani 1 1 d . . . . .
H2 H 0.150844 0.462387 0.862028 0.020 Uiso 1 1 calc R U . . .
C3 C 0.25255(17) 0.66159(13) 0.87286(7) 0.0177(2) Uani 1 1 d . . . . .
H3 H 0.322928 0.601496 0.922398 0.021 Uiso 1 1 calc R U . . .
C4 C 0.18093(19) 0.81401(14) 0.88424(8) 0.0220(3) Uani 1 1 d . . . . .
H4A H 0.138062 0.875406 0.827810 0.026 Uiso 1 1 calc R U . . .
H4B H 0.278492 0.865438 0.900859 0.026 Uiso 1 1 calc R U . . .
C5 C 0.0254(2) 0.79744(15) 0.95611(8) 0.0279(3) Uani 1 1 d . . . . .
H5A H 0.055507 0.710495 1.004959 0.033 Uiso 1 1 calc R U . . .
H5B H 0.013813 0.887456 0.979913 0.033 Uiso 1 1 calc R U . . .
C6 C -0.1548(2) 0.77668(17) 0.92413(9) 0.0310(3) Uani 1 1 d . . . . .
H6A H -0.185446 0.866286 0.877074 0.037 Uiso 1 1 calc R U . . .
H6B H -0.247112 0.773990 0.973696 0.037 Uiso 1 1 calc R U . . .
C7 C -0.17103(19) 0.63914(16) 0.88864(9) 0.0274(3) Uani 1 1 d . . . . .
H7A H -0.296739 0.637815 0.873799 0.033 Uiso 1 1 calc R U . . .
H7B H -0.145713 0.548591 0.936006 0.033 Uiso 1 1 calc R U . . .
C8 C -0.04507(17) 0.63118(14) 0.80691(8) 0.0210(2) Uani 1 1 d . . . . .
H8A H -0.093126 0.564914 0.774919 0.025 Uiso 1 1 calc R U . . .
H8B H -0.038960 0.731990 0.766731 0.025 Uiso 1 1 calc R U . . .
C9 C 0.47499(16) 0.52658(13) 0.77465(7) 0.0166(2) Uani 1 1 d . . . . .
C10 C 0.62371(18) 0.29780(14) 0.84212(8) 0.0239(3) Uani 1 1 d . . . . .
H10A H 0.741472 0.332602 0.849950 0.029 Uiso 1 1 calc R U . . .
H10B H 0.630064 0.272294 0.784279 0.029 Uiso 1 1 calc R U . . .
C11 C 0.5782(2) 0.16459(16) 0.91486(9) 0.0322(3) Uani 1 1 d . . . . .
H11A H 0.465254 0.127536 0.904267 0.048 Uiso 1 1 calc R U . . .
H11B H 0.564823 0.193045 0.971281 0.048 Uiso 1 1 calc R U . . .
H11C H 0.674905 0.085945 0.916678 0.048 Uiso 1 1 calc R U . . .
C12 C 0.50008(16) 0.86735(13) 0.66547(8) 0.0178(2) Uani 1 1 d . . . . .
C13 C 0.57947(17) 0.84513(14) 0.58531(8) 0.0204(2) Uani 1 1 d . . . . .
C14 C 0.46977(18) 0.76336(14) 0.54331(8) 0.0214(3) Uani 1 1 d . . . . .
C15 C 0.31066(18) 0.71935(13) 0.59332(7) 0.0199(2) Uani 1 1 d . . . . .
C16 C 0.1821(2) 0.64424(15) 0.56660(9) 0.0269(3) Uani 1 1 d . . . . .
H16 H 0.074677 0.616914 0.602036 0.032 Uiso 1 1 calc R U . . .
C17 C 0.2189(3) 0.61082(17) 0.48474(9) 0.0350(3) Uani 1 1 d . . . . .
H17 H 0.134883 0.559046 0.463459 0.042 Uiso 1 1 calc R U . . .
C18 C 0.3762(3) 0.65211(16) 0.43401(9) 0.0346(4) Uani 1 1 d . . . . .
H18 H 0.397877 0.627793 0.378530 0.042 Uiso 1 1 calc R U . . .
C19 C 0.5024(2) 0.72759(15) 0.46193(8) 0.0287(3) Uani 1 1 d . . . . .
H19 H 0.609581 0.754727 0.426289 0.034 Uiso 1 1 calc R U . . .
C20 C 0.74746(18) 0.90128(15) 0.55634(9) 0.0275(3) Uani 1 1 d . . . . .
H20 H 0.806141 0.888146 0.502350 0.033 Uiso 1 1 calc R U . . .
C21 C 0.82773(19) 0.97653(16) 0.60740(10) 0.0300(3) Uani 1 1 d . . . . .
H21 H 0.942954 1.013608 0.588112 0.036 Uiso 1 1 calc R U . . .
C22 C 0.74387(19) 0.99918(15) 0.68623(10) 0.0276(3) Uani 1 1 d . . . . .
H22 H 0.801716 1.051993 0.719545 0.033 Uiso 1 1 calc R U . . .
C23 C 0.57576(18) 0.94489(14) 0.71649(8) 0.0217(2) Uani 1 1 d . . . . .
H23 H 0.515822 0.960386 0.769713 0.026 Uiso 1 1 calc R U . . .
F1A F 0.0013(4) 0.3366(5) 0.6953(2) 0.0449(8) Uani 0.570(10) 1 d D . P A 1
F2A F 0.1475(17) 0.1176(9) 0.6873(7) 0.0375(13) Uani 0.570(10) 1 d D . P A 1
F3A F 0.0637(9) 0.1726(5) 0.8219(3) 0.0611(13) Uani 0.570(10) 1 d D . P A 1
F4A F 0.2851(3) 0.2960(6) 0.7312(3) 0.0558(12) Uani 0.570(10) 1 d D . P A 1
B1 B 0.1259(2) 0.22274(19) 0.73607(10) 0.0276(3) Uani 1 1 d D . . . .
F3B F 0.0014(6) 0.1515(5) 0.8032(3) 0.0397(9) Uani 0.430(10) 1 d D . P A 2
F1B F 0.0816(18) 0.3585(5) 0.7043(4) 0.093(3) Uani 0.430(10) 1 d D . P A 2
F4B F 0.2910(5) 0.1925(13) 0.7720(5) 0.085(3) Uani 0.430(10) 1 d D . P A 2
F2B F 0.141(2) 0.1336(13) 0.6750(10) 0.049(2) Uani 0.430(10) 1 d D . P A 2

loop_
_atom_site_aniso_label
_atom_site_aniso_U_11
_atom_site_aniso_U_22
_atom_site_aniso_U_33
_atom_site_aniso_U_23
_atom_site_aniso_U_13
_atom_site_aniso_U_12
S1 0.01562(14) 0.01363(14) 0.01770(13) -0.00297(9) 0.00124(9) -0.00134(10)
O1 0.0200(4) 0.0163(4) 0.0215(4) -0.0015(3) 0.0026(3) 0.0043(3)
O2 0.0182(4) 0.0186(4) 0.0220(4) -0.0038(3) 0.0035(3) 0.0007(3)
C1 0.0160(5) 0.0127(5) 0.0170(5) -0.0030(4) 0.0010(4) -0.0009(4)
C2 0.0162(5) 0.0137(5) 0.0195(5) -0.0029(4) 0.0030(4) -0.0020(4)
C3 0.0203(6) 0.0159(5) 0.0162(5) -0.0041(4) 0.0017(4) -0.0002(4)
C4 0.0282(7) 0.0159(5) 0.0225(5) -0.0077(4) 0.0017(5) -0.0005(5)
C5 0.0368(8) 0.0224(6) 0.0240(6) -0.0097(5) 0.0055(5) 0.0041(6)
C6 0.0276(7) 0.0305(7) 0.0325(7) -0.0100(5) 0.0086(5) 0.0068(6)
C7 0.0186(6) 0.0282(7) 0.0323(6) -0.0051(5) 0.0072(5) -0.0005(5)
C8 0.0156(6) 0.0207(6) 0.0262(6) -0.0056(4) 0.0018(4) -0.0015(5)
C9 0.0163(6) 0.0140(5) 0.0196(5) -0.0047(4) -0.0007(4) -0.0010(4)
C10 0.0214(6) 0.0182(6) 0.0278(6) -0.0019(4) 0.0032(5) 0.0066(5)
C11 0.0370(8) 0.0220(6) 0.0303(7) 0.0009(5) 0.0060(6) 0.0097(6)
C12 0.0155(5) 0.0137(5) 0.0221(5) -0.0010(4) 0.0018(4) -0.0020(4)
C13 0.0195(6) 0.0163(5) 0.0213(5) 0.0008(4) 0.0028(4) 0.0018(4)
C14 0.0268(7) 0.0162(5) 0.0180(5) -0.0006(4) 0.0019(4) 0.0031(5)
C15 0.0252(6) 0.0166(5) 0.0176(5) -0.0039(4) -0.0011(4) -0.0001(5)
C16 0.0345(8) 0.0221(6) 0.0249(6) -0.0050(5) -0.0055(5) -0.0053(5)
C17 0.0567(11) 0.0238(7) 0.0274(6) -0.0079(5) -0.0117(6) -0.0061(7)
C18 0.0616(11) 0.0222(6) 0.0199(6) -0.0064(5) -0.0048(6) 0.0049(7)
C19 0.0421(8) 0.0208(6) 0.0190(5) -0.0018(4) 0.0037(5) 0.0069(6)
C20 0.0206(7) 0.0248(6) 0.0291(6) 0.0042(5) 0.0070(5) 0.0016(5)
C21 0.0164(6) 0.0263(7) 0.0396(7) 0.0062(5) 0.0008(5) -0.0041(5)
C22 0.0227(7) 0.0205(6) 0.0369(7) 0.0012(5) -0.0067(5) -0.0057(5)
C23 0.0201(6) 0.0174(5) 0.0265(6) -0.0026(4) -0.0019(4) -0.0025(5)
F1A 0.0480(16) 0.0368(17) 0.0492(12) -0.0138(11) -0.0109(10) 0.0198(11)
F2A 0.033(2) 0.0201(13) 0.062(3) -0.0188(13) 0.0081(19) -0.0025(12)
F3A 0.095(4) 0.0417(16) 0.0331(14) 0.0026(11) 0.0211(17) 0.0108(19)
F4A 0.0293(11) 0.081(3) 0.080(2) -0.060(2) 0.0058(11) -0.0206(13)
B1 0.0237(8) 0.0299(8) 0.0311(7) -0.0119(6) 0.0030(6) -0.0043(6)
F3B 0.038(2) 0.0396(16) 0.0400(19) -0.0122(13) 0.0125(13) -0.0019(13)
F1B 0.199(9) 0.0163(13) 0.055(2) -0.0019(14) 0.024(4) -0.006(3)
F4B 0.0287(16) 0.146(8) 0.111(4) -0.083(5) -0.0155(18) -0.004(2)
F2B 0.039(5) 0.056(5) 0.068(4) -0.046(4) 0.023(3) -0.026(4)

loop_
_atom_type_symbol
_atom_type_description
_atom_type_scat_dispersion_real
_atom_type_scat_dispersion_imag
_atom_type_scat_source
C C 0.0033 0.0016 'International Tables Vol C Tables 4.2.6.8 and 6.1.1.4'
H H 0.0000 0.0000 'International Tables Vol C Tables 4.2.6.8 and 6.1.1.4'
B B 0.0013 0.0007 'International Tables Vol C Tables 4.2.6.8 and 6.1.1.4'
F F 0.0171 0.0103 'International Tables Vol C Tables 4.2.6.8 and 6.1.1.4'
O O 0.0106 0.0060 'International Tables Vol C Tables 4.2.6.8 and 6.1.1.4'
S S 0.1246 0.1234 'International Tables Vol C Tables 4.2.6.8 and 6.1.1.4'

loop_
_geom_angle_atom_site_label_1
_geom_angle_atom_site_label_2
_geom_angle_atom_site_label_3
_geom_angle
_geom_angle_site_symmetry_1
_geom_angle_site_symmetry_3
_geom_angle_publ_flag
C12 S1 C1 106.02(6) . . ?
C15 S1 C1 107.68(5) . . ?
C15 S1 C12 92.38(6) . . ?
C9 O1 C10 114.87(9) . . ?
C2 C1 S1 116.44(8) . . ?
C2 C1 C3 57.79(7) . . ?
C3 C1 S1 115.52(8) . . ?
C9 C1 S1 115.85(8) . . ?
C9 C1 C2 119.67(9) . . ?
C9 C1 C3 119.15(10) . . ?
C1 C2 H2 113.9 . . ?
C3 C2 C1 61.34(7) . . ?
C3 C2 H2 113.9 . . ?
C3 C2 C8 120.18(10) . . ?
C8 C2 C1 123.49(10) . . ?
C8 C2 H2 113.9 . . ?
C1 C3 H3 114.3 . . ?
C2 C3 C1 60.87(7) . . ?
C2 C3 H3 114.3 . . ?
C2 C3 C4 120.17(11) . . ?
C4 C3 C1 122.73(10) . . ?
C4 C3 H3 114.3 . . ?
C3 C4 H4A 109.7 . . ?
C3 C4 H4B 109.7 . . ?
C3 C4 C5 110.04(10) . . ?
H4A C4 H4B 108.2 . . ?
C5 C4 H4A 109.7 . . ?
C5 C4 H4B 109.7 . . ?
C4 C5 H5A 108.8 . . ?
C4 C5 H5B 108.8 . . ?
H5A C5 H5B 107.7 . . ?
C6 C5 C4 113.91(11) . . ?
C6 C5 H5A 108.8 . . ?
C6 C5 H5B 108.8 . . ?
C5 C6 H6A 107.8 . . ?
C5 C6 H6B 107.8 . . ?
C5 C6 C7 117.90(11) . . ?
H6A C6 H6B 107.2 . . ?
C7 C6 H6A 107.8 . . ?
C7 C6 H6B 107.8 . . ?
C6 C7 H7A 108.6 . . ?
C6 C7 H7B 108.6 . . ?
C6 C7 C8 114.70(11) . . ?
H7A C7 H7B 107.6 . . ?
C8 C7 H7A 108.6 . . ?
C8 C7 H7B 108.6 . . ?
C2 C8 C7 110.24(11) . . ?
C2 C8 H8A 109.6 . . ?
C2 C8 H8B 109.6 . . ?
C7 C8 H8A 109.6 . . ?
C7 C8 H8B 109.6 . . ?
H8A C8 H8B 108.1 . . ?
O1 C9 C1 110.87(9) . . ?
O2 C9 O1 125.04(11) . . ?
O2 C9 C1 124.07(11) . . ?
O1 C10 H10A 110.4 . . ?
O1 C10 H10B 110.4 . . ?
O1 C10 C11 106.79(10) . . ?
H10A C10 H10B 108.6 . . ?
C11 C10 H10A 110.4 . . ?
C11 C10 H10B 110.4 . . ?
C10 C11 H11A 109.5 . . ?
C10 C11 H11B 109.5 . . ?
C10 C11 H11C 109.5 . . ?
H11A C11 H11B 109.5 . . ?
H11A C11 H11C 109.5 . . ?
H11B C11 H11C 109.5 . . ?
C13 C12 S1 110.55(10) . . ?
C23 C12 S1 125.39(9) . . ?
C23 C12 C13 124.03(12) . . ?
C12 C13 C14 113.21(11) . . ?
C20 C13 C12 117.86(13) . . ?
C20 C13 C14 128.93(12) . . ?
C15 C14 C13 113.10(10) . . ?
C19 C14 C13 128.82(12) . . ?
C19 C14 C15 118.07(13) . . ?
C14 C15 S1 110.65(10) . . ?
C16 C15 S1 125.04(10) . . ?
C16 C15 C14 124.07(12) . . ?
C15 C16 H16 121.9 . . ?
C15 C16 C17 116.28(14) . . ?
C17 C16 H16 121.9 . . ?
C16 C17 H17 119.6 . . ?
C18 C17 C16 120.90(15) . . ?
C18 C17 H17 119.6 . . ?
C17 C18 H18 119.1 . . ?
C19 C18 C17 121.78(13) . . ?
C19 C18 H18 119.1 . . ?
C14 C19 H19 120.6 . . ?
C18 C19 C14 118.90(13) . . ?
C18 C19 H19 120.6 . . ?
C13 C20 H20 120.5 . . ?
C21 C20 C13 119.10(12) . . ?
C21 C20 H20 120.5 . . ?
C20 C21 H21 119.1 . . ?
C20 C21 C22 121.72(13) . . ?
C22 C21 H21 119.1 . . ?
C21 C22 H22 119.8 . . ?
C23 C22 C21 120.37(14) . . ?
C23 C22 H22 119.8 . . ?
C12 C23 C22 116.89(12) . . ?
C12 C23 H23 121.6 . . ?
C22 C23 H23 121.6 . . ?
F2A B1 F1A 107.7(4) . . ?
F2A B1 F4A 111.0(6) . . ?
F3A B1 F1A 107.5(3) . . ?
F3A B1 F2A 115.7(5) . . ?
F3A B1 F4A 110.2(3) . . ?
F4A B1 F1A 104.1(2) . . ?
F1B B1 F3B 113.2(5) . . ?
F1B B1 F4B 116.1(4) . . ?
F1B B1 F2B 114.6(6) . . ?
F4B B1 F3B 105.2(4) . . ?
F4B B1 F2B 102.1(7) . . ?
F2B B1 F3B 104.1(7) . . ?

loop_
_geom_bond_atom_site_label_1
_geom_bond_atom_site_label_2
_geom_bond_distance
_geom_bond_site_symmetry_2
_geom_bond_publ_flag
S1 C1 1.7851(11) . ?
S1 C12 1.7734(12) . ?
S1 C15 1.7724(12) . ?
O1 C9 1.3341(14) . ?
O1 C10 1.4603(14) . ?
O2 C9 1.2042(14) . ?
C1 C2 1.5363(16) . ?
C1 C3 1.5433(15) . ?
C1 C9 1.4967(16) . ?
C2 H2 1.0000 . ?
C2 C3 1.4880(17) . ?
C2 C8 1.5116(18) . ?
C3 H3 1.0000 . ?
C3 C4 1.5154(16) . ?
C4 H4A 0.9900 . ?
C4 H4B 0.9900 . ?
C4 C5 1.5357(18) . ?
C5 H5A 0.9900 . ?
C5 H5B 0.9900 . ?
C5 C6 1.522(2) . ?
C6 H6A 0.9900 . ?
C6 H6B 0.9900 . ?
C6 C7 1.530(2) . ?
C7 H7A 0.9900 . ?
C7 H7B 0.9900 . ?
C7 C8 1.5364(17) . ?
C8 H8A 0.9900 . ?
C8 H8B 0.9900 . ?
C10 H10A 0.9900 . ?
C10 H10B 0.9900 . ?
C10 C11 1.4966(18) . ?
C11 H11A 0.9800 . ?
C11 H11B 0.9800 . ?
C11 H11C 0.9800 . ?
C12 C13 1.3982(16) . ?
C12 C23 1.3827(18) . ?
C13 C14 1.4589(19) . ?
C13 C20 1.3940(18) . ?
C14 C15 1.3972(17) . ?
C14 C19 1.3944(17) . ?
C15 C16 1.383(2) . ?
C16 H16 0.9500 . ?
C16 C17 1.3945(19) . ?
C17 H17 0.9500 . ?
C17 C18 1.386(2) . ?
C18 H18 0.9500 . ?
C18 C19 1.380(2) . ?
C19 H19 0.9500 . ?
C20 H20 0.9500 . ?
C20 C21 1.386(2) . ?
C21 H21 0.9500 . ?
C21 C22 1.392(2) . ?
C22 H22 0.9500 . ?
C22 C23 1.3919(19) . ?
C23 H23 0.9500 . ?
F1A B1 1.413(3) . ?
F2A B1 1.372(9) . ?
F3A B1 1.363(4) . ?
F4A B1 1.405(3) . ?
B1 F3B 1.412(5) . ?
B1 F1B 1.260(6) . ?
B1 F4B 1.382(5) . ?
B1 F2B 1.406(12) . ?

loop_
_geom_torsion_atom_site_label_1
_geom_torsion_atom_site_label_2
_geom_torsion_atom_site_label_3
_geom_torsion_atom_site_label_4
_geom_torsion
_geom_torsion_site_symmetry_1
_geom_torsion_site_symmetry_2
_geom_torsion_site_symmetry_3
_geom_torsion_site_symmetry_4
_geom_torsion_publ_flag
S1 C1 C2 C3 -104.79(9) . . . . ?
S1 C1 C2 C8 4.20(15) . . . . ?
S1 C1 C3 C2 106.41(10) . . . . ?
S1 C1 C3 C4 -2.60(16) . . . . ?
S1 C1 C9 O1 -179.36(8) . . . . ?
S1 C1 C9 O2 2.04(17) . . . . ?
S1 C12 C13 C14 -0.24(13) . . . . ?
S1 C12 C13 C20 179.89(9) . . . . ?
S1 C12 C23 C22 -179.87(10) . . . . ?
S1 C15 C16 C17 174.54(11) . . . . ?
C1 S1 C12 C13 111.03(9) . . . . ?
C1 S1 C12 C23 -70.90(12) . . . . ?
C1 S1 C15 C14 -110.72(9) . . . . ?
C1 S1 C15 C16 74.73(12) . . . . ?
C1 C2 C3 C4 113.08(11) . . . . ?
C1 C2 C8 C7 -140.79(11) . . . . ?
C1 C3 C4 C5 142.07(12) . . . . ?
C2 C1 C3 C4 -109.01(13) . . . . ?
C2 C1 C9 O1 -31.64(15) . . . . ?
C2 C1 C9 O2 149.76(12) . . . . ?
C2 C3 C4 C5 69.28(14) . . . . ?
C3 C1 C2 C8 108.99(13) . . . . ?
C3 C1 C9 O1 35.73(15) . . . . ?
C3 C1 C9 O2 -142.86(12) . . . . ?
C3 C2 C8 C7 -67.07(14) . . . . ?
C3 C4 C5 C6 -81.56(14) . . . . ?
C4 C5 C6 C7 61.47(16) . . . . ?
C5 C6 C7 C8 -61.60(17) . . . . ?
C6 C7 C8 C2 80.89(14) . . . . ?
C8 C2 C3 C1 -114.18(11) . . . . ?
C8 C2 C3 C4 -1.11(15) . . . . ?
C9 O1 C10 C11 -164.41(12) . . . . ?
C9 C1 C2 C3 107.67(12) . . . . ?
C9 C1 C2 C8 -143.34(11) . . . . ?
C9 C1 C3 C2 -108.57(11) . . . . ?
C9 C1 C3 C4 142.42(12) . . . . ?
C10 O1 C9 O2 -6.69(18) . . . . ?
C10 O1 C9 C1 174.73(10) . . . . ?
C12 S1 C1 C2 162.16(8) . . . . ?
C12 S1 C1 C3 97.14(9) . . . . ?
C12 S1 C1 C9 -49.05(10) . . . . ?
C12 S1 C15 C14 -3.07(10) . . . . ?
C12 S1 C15 C16 -177.63(12) . . . . ?
C12 C13 C14 C15 -2.13(15) . . . . ?
C12 C13 C14 C19 176.77(12) . . . . ?
C12 C13 C20 C21 -0.27(18) . . . . ?
C13 C12 C23 C22 -2.05(18) . . . . ?
C13 C14 C15 S1 3.48(13) . . . . ?
C13 C14 C15 C16 178.10(12) . . . . ?
C13 C14 C19 C18 -178.23(12) . . . . ?
C13 C20 C21 C22 -0.9(2) . . . . ?
C14 C13 C20 C21 179.88(12) . . . . ?
C14 C15 C16 C17 0.7(2) . . . . ?
C15 S1 C1 C2 -99.98(9) . . . . ?
C15 S1 C1 C3 -164.99(9) . . . . ?
C15 S1 C1 C9 48.81(11) . . . . ?
C15 S1 C12 C13 1.87(9) . . . . ?
C15 S1 C12 C23 179.94(11) . . . . ?
C15 C14 C19 C18 0.63(19) . . . . ?
C15 C16 C17 C18 -0.2(2) . . . . ?
C16 C17 C18 C19 -0.1(2) . . . . ?
C17 C18 C19 C14 -0.2(2) . . . . ?
C19 C14 C15 S1 -175.55(10) . . . . ?
C19 C14 C15 C16 -0.93(19) . . . . ?
C20 C13 C14 C15 177.72(12) . . . . ?
C20 C13 C14 C19 -3.4(2) . . . . ?
C20 C21 C22 C23 0.6(2) . . . . ?
C21 C22 C23 C12 0.83(19) . . . . ?
C23 C12 C13 C14 -178.34(11) . . . . ?
C23 C12 C13 C20 1.79(19) . . . . ?

loop_
_twin_individual_id
_twin_individual_mass_fraction_refined
1 0.860(2)
2 0.122(2)
3 0.0183(14)
